data_4070729
loop_
_publ_author_name
'Yang, Ying'
'Schulz, Thomas'
'John, Michael'
'Yang, Zhi'
'Jim\'enez-P\'erez, Victor Manuel'
'Roesky, Herbert W.'
'Gurubasavaraj, Prabhuodeyara M.'
'Stalke, Dietmar'
'Ye, Hongqi'

_publ_contact_author 'Prof. Dr. Dietmar Stalke, Prof. Dr. H. W. Roesky'
_publ_section_title
;
 Organoaluminum Hydroxides Supported by \b-Diketiminato Ligands:
 Synthesis, Structural Characterization, and Reactions
;
_journal_issue 4
_journal_name_full Organometallics
_journal_page_first 769
_journal_paper_doi 10.1021/om700969g
_journal_volume 27
_journal_year 2008
_chemical_formula_sum 'C32 H51 Al N2 O2 Si'
_chemical_formula_weight 550.82
_chemical_name_systematic
; 
 ? 
;
_space_group_IT_number 4
_symmetry_cell_setting monoclinic
_symmetry_space_group_name_Hall 'P 2yb'
_symmetry_space_group_name_H-M 'P 1 21 1'
_atom_sites_solution_hydrogens geom
_atom_sites_solution_primary direct
_atom_sites_solution_secondary difmap
_audit_creation_method SHELXL-97
_cell_angle_alpha 90.00
_cell_angle_beta 114.0800(10)
_cell_angle_gamma 90.00
_cell_formula_units_Z 2
_cell_length_a 8.8703(10)
_cell_length_b 19.895(2)
_cell_length_c 10.2310(11)
_cell_measurement_reflns_used 6906
_cell_measurement_temperature 100(2)
_cell_measurement_theta_max 26.296
_cell_measurement_theta_min 2.1805
_cell_volume 1648.4(3)
_computing_cell_refinement 'SAINT V7.23A'
_computing_data_collection 'APEX2 v2.1.0'
_computing_data_reduction 'SAINT V7.23A'
_computing_molecular_graphics 'XP in SHELXTL ver. 6.12'
_computing_publication_material 'XP in SHELXTL ver. 6.12'
_computing_structure_refinement 'SHELXL in SHELXTL ver. 6.12'
_computing_structure_solution 'SHELXS in SHELXTL ver. 6.12'
_diffrn_ambient_temperature 100(2)
_diffrn_measured_fraction_theta_full 0.999
_diffrn_measured_fraction_theta_max 0.999
_diffrn_measurement_device_type 'Bruker TXS-Mo rotating anode with APEX II detector'
_diffrn_measurement_method omega-scans
_diffrn_radiation_monochromator 'INCOATEC Helios mirror optics'
_diffrn_radiation_source 'Bruker TXS-Mo rotating anode'
_diffrn_radiation_type MoK\a
_diffrn_radiation_wavelength 0.71073
_diffrn_reflns_av_R_equivalents 0.0263
_diffrn_reflns_av_sigmaI/netI 0.0275
_diffrn_reflns_limit_h_max 10
_diffrn_reflns_limit_h_min -11
_diffrn_reflns_limit_k_max 24
_diffrn_reflns_limit_k_min -24
_diffrn_reflns_limit_l_max 12
_diffrn_reflns_limit_l_min 0
_diffrn_reflns_number 6706
_diffrn_reflns_theta_full 26.37
_diffrn_reflns_theta_max 26.37
_diffrn_reflns_theta_min 2.05
_exptl_absorpt_coefficient_mu 0.127
_exptl_absorpt_correction_T_max 0.99
_exptl_absorpt_correction_T_min 0.859584
_exptl_absorpt_correction_type empirical
_exptl_absorpt_process_details SADABS-2004/1
_exptl_crystal_colour colourless
_exptl_crystal_density_diffrn 1.110
_exptl_crystal_density_method 'not measured'
_exptl_crystal_description plate
_exptl_crystal_F_000 600
_exptl_crystal_size_max 0.15
_exptl_crystal_size_mid 0.1
_exptl_crystal_size_min 0.05
_refine_diff_density_max 0.255
_refine_diff_density_min -0.272
_refine_diff_density_rms 0.037
_refine_ls_abs_structure_details 'Flack H D (1983), Acta Cryst. A39, 876-881'
_refine_ls_abs_structure_Flack 0.5(3)
_refine_ls_extinction_method none
_refine_ls_goodness_of_fit_ref 1.030
_refine_ls_hydrogen_treatment mixed
_refine_ls_matrix_type full
_refine_ls_number_parameters 386
_refine_ls_number_reflns 6706
_refine_ls_number_restraints 16
_refine_ls_restrained_S_all 1.029
_refine_ls_R_factor_all 0.0482
_refine_ls_R_factor_gt 0.0337
_refine_ls_shift/su_max 0.004
_refine_ls_shift/su_mean 0.001
_refine_ls_structure_factor_coef Fsqd
_refine_ls_weighting_details 'calc w=1/[\s^2^(Fo^2^)+(0.0349P)^2^+0.5886P] where P=(Fo^2^+2Fc^2^)/3'
_refine_ls_weighting_scheme calc
_refine_ls_wR_factor_gt 0.0778
_refine_ls_wR_factor_ref 0.0856
_reflns_number_gt 5462
_reflns_number_total 6706
_reflns_threshold_expression >2sigma(I)
_cod_data_source_file om700969g-file002.cif
_cod_data_source_block L2AlOSiMe3(OH)
_cod_original_sg_symbol_H-M P2(1)
_cod_database_code 4070729

loop_
_symmetry_equiv_pos_as_xyz
'x, y, z'
'-x, y+1/2, -z'

loop_
_atom_site_label
_atom_site_type_symbol
_atom_site_fract_x
_atom_site_fract_y
_atom_site_fract_z
_atom_site_U_iso_or_equiv
_atom_site_adp_type
_atom_site_occupancy
_atom_site_symmetry_multiplicity
_atom_site_calc_flag
_atom_site_refinement_flags
_atom_site_disorder_assembly
_atom_site_disorder_group
Si1 Si -0.22952(6) -0.46524(12) -0.05555(5) 0.02984(12) Uani 1 1 d U . .
Al1 Al -0.02178(5) -0.46536(10) -0.23607(4) 0.01666(10) Uani 1 1 d . . .
O1 O -0.19174(12) -0.4658(2) -0.19677(10) 0.0205(2) Uani 1 1 d . A .
O2 O 0.15386(13) -0.4646(2) -0.08108(11) 0.0249(2) Uani 1 1 d D A .
H100 H 0.2427(15) -0.4565(15) -0.0885(19) 0.030 Uiso 1 1 d D . .
N1 N -0.0298(5) -0.39494(18) -0.3595(4) 0.0187(8) Uani 1 1 d . A .
N2 N -0.0285(5) -0.53599(16) -0.3632(4) 0.0152(8) Uani 1 1 d . A .
C1 C 0.0322(6) -0.3425(2) -0.5509(5) 0.0233(11) Uani 1 1 d . A .
H1A H 0.1388 -0.3208 -0.4968 0.035 Uiso 1 1 calc R . .
H1B H -0.0574 -0.3111 -0.5625 0.035 Uiso 1 1 calc R . .
H1C H 0.0255 -0.3559 -0.6453 0.035 Uiso 1 1 calc R . .
C2 C 0.0166(6) -0.4031(2) -0.4722(5) 0.0179(9) Uani 1 1 d . . .
C3 C 0.04358(17) -0.4644(3) -0.51681(16) 0.0198(3) Uani 1 1 d . A .
H3 H 0.0881 -0.4646 -0.5869 0.024 Uiso 1 1 calc R . .
C4 C 0.0121(6) -0.5292(2) -0.4696(5) 0.0185(10) Uani 1 1 d . . .
C5 C 0.0310(6) -0.5905(2) -0.5511(5) 0.0231(11) Uani 1 1 d . A .
H5A H -0.0758 -0.6133 -0.5972 0.035 Uiso 1 1 calc R . .
H5B H 0.1118 -0.6215 -0.4843 0.035 Uiso 1 1 calc R . .
H5C H 0.0690 -0.5762 -0.6242 0.035 Uiso 1 1 calc R . .
C6 C -0.0782(6) -0.3293(2) -0.3319(5) 0.0176(10) Uani 1 1 d . . .
C7 C -0.2444(6) -0.3144(2) -0.3843(6) 0.0217(11) Uani 1 1 d . A .
C8 C -0.2903(7) -0.2509(2) -0.3472(6) 0.0294(13) Uani 1 1 d . . .
H8 H -0.4038 -0.2389 -0.3839 0.035 Uiso 1 1 calc R A .
C9 C -0.1782(7) -0.2083(2) -0.2624(7) 0.0309(13) Uani 1 1 d . A .
H9 H -0.2138 -0.1668 -0.2385 0.037 Uiso 1 1 calc R . .
C10 C -0.0123(7) -0.2223(2) -0.2081(6) 0.0292(12) Uani 1 1 d . . .
H10 H 0.0659 -0.1909 -0.1476 0.035 Uiso 1 1 calc R A .
C11 C 0.0404(6) -0.2838(2) -0.2435(5) 0.0213(10) Uani 1 1 d . A .
C12 C 0.2281(6) -0.2991(2) -0.1811(6) 0.0248(11) Uani 1 1 d . . .
H12 H 0.2449 -0.3426 -0.2221 0.030 Uiso 1 1 calc R A .
C13 C 0.2988(7) -0.3056(3) -0.0208(7) 0.0335(13) Uani 1 1 d . A .
H13A H 0.2364 -0.3394 0.0061 0.050 Uiso 1 1 calc R . .
H13B H 0.2912 -0.2622 0.0215 0.050 Uiso 1 1 calc R . .
H13C H 0.4148 -0.3193 0.0144 0.050 Uiso 1 1 calc R . .
C14 C 0.3205(7) -0.2423(2) -0.2261(7) 0.0335(13) Uani 1 1 d . A .
H14A H 0.4369 -0.2546 -0.1953 0.050 Uiso 1 1 calc R . .
H14B H 0.3125 -0.1999 -0.1807 0.050 Uiso 1 1 calc R . .
H14C H 0.2697 -0.2370 -0.3304 0.050 Uiso 1 1 calc R . .
C15 C -0.3775(6) -0.3640(2) -0.4771(6) 0.0242(11) Uani 1 1 d . . .
H15 H -0.3290 -0.4102 -0.4542 0.029 Uiso 1 1 calc R A .
C16 C -0.4198(7) -0.3505(3) -0.6411(6) 0.0369(13) Uani 1 1 d . A .
H16A H -0.3182 -0.3521 -0.6570 0.055 Uiso 1 1 calc R . .
H16B H -0.4709 -0.3061 -0.6680 0.055 Uiso 1 1 calc R . .
H16C H -0.4967 -0.3850 -0.6997 0.055 Uiso 1 1 calc R . .
C17 C -0.5334(8) -0.3645(3) -0.4556(8) 0.0474(16) Uani 1 1 d . A .
H17A H -0.5873 -0.3205 -0.4819 0.071 Uiso 1 1 calc R . .
H17B H -0.5086 -0.3738 -0.3549 0.071 Uiso 1 1 calc R . .
H17C H -0.6072 -0.3993 -0.5160 0.071 Uiso 1 1 calc R . .
C18 C -0.0752(6) -0.6019(2) -0.3292(5) 0.0209(11) Uani 1 1 d . . .
C19 C 0.0465(7) -0.6462(2) -0.2415(5) 0.0219(11) Uani 1 1 d . A .
C20 C -0.0089(6) -0.7067(2) -0.2105(6) 0.0256(11) Uani 1 1 d . . .
H20 H 0.0708 -0.7379 -0.1513 0.031 Uiso 1 1 calc R A .
C21 C -0.1731(7) -0.7242(2) -0.2608(7) 0.0303(12) Uani 1 1 d . A .
H21 H -0.2055 -0.7664 -0.2375 0.036 Uiso 1 1 calc R . .
C22 C -0.2935(7) -0.6771(2) -0.3489(6) 0.0280(12) Uani 1 1 d . . .
H22 H -0.4074 -0.6882 -0.3834 0.034 Uiso 1 1 calc R A .
C23 C -0.2481(6) -0.6167(2) -0.3843(6) 0.0237(11) Uani 1 1 d . A .
C24 C -0.3747(7) -0.5677(3) -0.4801(7) 0.0306(12) Uani 1 1 d . . .
H24 H -0.3274 -0.5216 -0.4537 0.037 Uiso 1 1 calc R A .
C25 C -0.5331(6) -0.5712(3) -0.4495(7) 0.0343(13) Uani 1 1 d . A .
H25A H -0.5939 -0.6125 -0.4907 0.051 Uiso 1 1 calc R . .
H25B H -0.6033 -0.5322 -0.4927 0.051 Uiso 1 1 calc R . .
H25C H -0.5015 -0.5710 -0.3459 0.051 Uiso 1 1 calc R . .
C26 C -0.4181(7) -0.5765(3) -0.6325(7) 0.0412(14) Uani 1 1 d . A .
H26A H -0.5140 -0.5485 -0.6873 0.062 Uiso 1 1 calc R . .
H26B H -0.4449 -0.6238 -0.6583 0.062 Uiso 1 1 calc R . .
H26C H -0.3245 -0.5631 -0.6543 0.062 Uiso 1 1 calc R . .
C27 C 0.2269(6) -0.6325(2) -0.1839(5) 0.0238(11) Uani 1 1 d . . .
H27 H 0.2427 -0.5893 -0.2268 0.029 Uiso 1 1 calc R A .
C28 C 0.2999(7) -0.6233(3) -0.0183(6) 0.0324(13) Uani 1 1 d . A .
H28A H 0.4184 -0.6139 0.0173 0.049 Uiso 1 1 calc R . .
H28B H 0.2825 -0.6644 0.0264 0.049 Uiso 1 1 calc R . .
H28C H 0.2445 -0.5856 0.0056 0.049 Uiso 1 1 calc R . .
C29 C 0.3218(7) -0.6858(2) -0.2209(7) 0.0316(12) Uani 1 1 d . A .
H29A H 0.2738 -0.6927 -0.3248 0.047 Uiso 1 1 calc R . .
H29B H 0.3167 -0.7279 -0.1731 0.047 Uiso 1 1 calc R . .
H29C H 0.4372 -0.6717 -0.1891 0.047 Uiso 1 1 calc R . .
C30 C -0.4433(12) -0.4620(8) -0.0915(14) 0.034(2) Uani 0.59(2) 1 d PU A 1
H30A H -0.5046 -0.4924 -0.1708 0.052 Uiso 0.59(2) 1 calc PR A 1
H30B H -0.4840 -0.4160 -0.1177 0.052 Uiso 0.59(2) 1 calc PR A 1
H30C H -0.4591 -0.4757 -0.0060 0.052 Uiso 0.59(2) 1 calc PR A 1
C31 C -0.1671(18) -0.5567(7) 0.0253(14) 0.054(4) Uani 0.59(2) 1 d P A 1
H31A H -0.0467 -0.5615 0.0650 0.081 Uiso 0.59(2) 1 calc PR A 1
H31B H -0.2179 -0.5901 -0.0504 0.081 Uiso 0.59(2) 1 calc PR A 1
H31C H -0.2060 -0.5637 0.1013 0.081 Uiso 0.59(2) 1 calc PR A 1
C32 C -0.1114(14) -0.4042(7) 0.0778(12) 0.057(4) Uani 0.59(2) 1 d P A 1
H42A H -0.1372 -0.3589 0.0370 0.086 Uiso 0.59(2) 1 calc PR A 1
H42B H 0.0067 -0.4131 0.1081 0.086 Uiso 0.59(2) 1 calc PR A 1
H42C H -0.1399 -0.4075 0.1607 0.086 Uiso 0.59(2) 1 calc PR A 1
C40 C -0.4655(15) -0.4755(8) -0.1106(17) 0.030(3) Uani 0.41(2) 1 d PRU A 2
H40A H -0.4989 -0.5213 -0.1454 0.045 Uiso 0.41(2) 1 calc PR A 2
H40B H -0.5255 -0.4434 -0.1868 0.045 Uiso 0.41(2) 1 calc PR A 2
H40C H -0.4911 -0.4670 -0.0276 0.045 Uiso 0.41(2) 1 calc PR A 2
C41 C -0.1227(17) -0.5209(9) 0.0728(18) 0.048(4) Uani 0.41(2) 1 d P A 2
H41A H -0.0041 -0.5133 0.1027 0.073 Uiso 0.41(2) 1 calc PR A 2
H41B H -0.1507 -0.5667 0.0351 0.073 Uiso 0.41(2) 1 calc PR A 2
H41C H -0.1512 -0.5152 0.1551 0.073 Uiso 0.41(2) 1 calc PR A 2
C42 C -0.1722(16) -0.3730(8) 0.0213(17) 0.035(4) Uani 0.41(2) 1 d P A 2
H32A H -0.2384 -0.3404 -0.0515 0.052 Uiso 0.41(2) 1 calc PR A 2
H32B H -0.0547 -0.3647 0.0467 0.052 Uiso 0.41(2) 1 calc PR A 2
H32C H -0.1953 -0.3680 0.1067 0.052 Uiso 0.41(2) 1 calc PR A 2

loop_
_atom_site_aniso_label
_atom_site_aniso_U_11
_atom_site_aniso_U_22
_atom_site_aniso_U_33
_atom_site_aniso_U_23
_atom_site_aniso_U_13
_atom_site_aniso_U_12
Si1 0.0238(2) 0.0464(3) 0.0214(2) -0.0035(10) 0.01134(18) -0.0046(9)
Al1 0.0170(2) 0.0151(2) 0.0172(2) 0.0023(7) 0.00630(17) 0.0004(7)
O1 0.0200(5) 0.0201(5) 0.0220(5) -0.0014(19) 0.0093(4) -0.0010(19)
O2 0.0199(5) 0.0274(6) 0.0230(6) -0.006(2) 0.0043(5) -0.0005(19)
N1 0.0149(19) 0.021(2) 0.0176(19) -0.0045(15) 0.0036(17) -0.0008(15)
N2 0.0164(19) 0.0097(17) 0.021(2) -0.0041(14) 0.0088(17) 0.0001(14)
C1 0.026(3) 0.022(2) 0.023(2) -0.0054(18) 0.011(2) -0.0014(18)
C2 0.011(2) 0.029(2) 0.013(2) 0.0012(18) 0.0039(17) -0.0001(17)
C3 0.0182(7) 0.0230(8) 0.0193(7) 0.013(2) 0.0089(6) 0.000(2)
C4 0.014(2) 0.0132(17) 0.024(2) 0.0000(18) 0.0030(18) 0.0030(16)
C5 0.021(3) 0.022(2) 0.027(3) -0.0120(18) 0.010(2) -0.0001(18)
C6 0.026(3) 0.012(2) 0.014(2) 0.0000(16) 0.008(2) 0.0005(17)
C7 0.028(3) 0.013(2) 0.029(3) 0.0064(19) 0.016(2) 0.0014(19)
C8 0.036(3) 0.020(2) 0.041(3) 0.007(2) 0.024(3) 0.014(2)
C9 0.039(3) 0.023(2) 0.042(3) 0.009(2) 0.029(3) 0.016(2)
C10 0.048(3) 0.013(2) 0.033(3) -0.0075(19) 0.023(3) -0.002(2)
C11 0.018(2) 0.019(2) 0.028(3) 0.0064(18) 0.010(2) 0.0057(17)
C12 0.020(3) 0.016(2) 0.036(3) -0.006(2) 0.010(2) -0.0085(19)
C13 0.031(3) 0.025(3) 0.038(3) -0.004(2) 0.007(3) -0.009(2)
C14 0.030(3) 0.031(2) 0.043(3) -0.006(2) 0.019(3) -0.020(2)
C15 0.020(3) 0.017(2) 0.028(3) 0.0044(18) 0.001(2) 0.0003(17)
C16 0.038(3) 0.049(3) 0.024(2) -0.006(2) 0.013(2) -0.012(2)
C17 0.038(3) 0.059(3) 0.045(3) 0.011(3) 0.017(3) -0.006(2)
C18 0.020(3) 0.017(2) 0.031(3) -0.0081(18) 0.016(2) -0.0022(18)
C19 0.035(3) 0.016(2) 0.018(2) 0.0026(17) 0.015(2) 0.0084(18)
C20 0.026(2) 0.024(2) 0.028(3) -0.0033(19) 0.013(2) 0.0046(19)
C21 0.045(3) 0.013(2) 0.039(3) 0.004(2) 0.023(3) 0.003(2)
C22 0.021(3) 0.025(2) 0.040(3) -0.013(2) 0.015(2) -0.0008(18)
C23 0.017(2) 0.026(2) 0.027(3) -0.007(2) 0.008(2) -0.0032(19)
C24 0.018(3) 0.026(3) 0.049(3) -0.013(2) 0.016(2) -0.006(2)
C25 0.018(2) 0.032(2) 0.054(3) -0.006(2) 0.016(2) 0.0032(17)
C26 0.023(3) 0.044(3) 0.051(3) 0.002(2) 0.009(2) 0.008(2)
C27 0.025(3) 0.026(2) 0.018(2) 0.0029(19) 0.007(2) 0.001(2)
C28 0.034(3) 0.038(3) 0.019(3) 0.007(2) 0.004(2) 0.006(2)
C29 0.031(3) 0.028(2) 0.034(3) 0.006(2) 0.011(2) 0.000(2)
C30 0.032(4) 0.038(5) 0.029(3) -0.008(5) 0.008(3) 0.013(5)
C31 0.080(9) 0.049(7) 0.044(7) 0.036(6) 0.037(7) 0.021(6)
C32 0.070(7) 0.073(9) 0.028(5) -0.030(5) 0.019(5) -0.030(6)
C40 0.013(3) 0.059(8) 0.026(4) -0.022(5) 0.017(3) -0.021(5)
C41 0.041(7) 0.052(9) 0.064(10) 0.005(7) 0.032(6) 0.000(6)
C42 0.025(6) 0.043(8) 0.037(8) -0.009(6) 0.013(6) -0.009(6)

loop_
_atom_type_symbol
_atom_type_description
_atom_type_scat_dispersion_real
_atom_type_scat_dispersion_imag
_atom_type_scat_source
C C 0.0033 0.0016 'International Tables Vol C Tables 4.2.6.8 and 6.1.1.4'
H H 0.0000 0.0000 'International Tables Vol C Tables 4.2.6.8 and 6.1.1.4'
N N 0.0061 0.0033 'International Tables Vol C Tables 4.2.6.8 and 6.1.1.4'
O O 0.0106 0.0060 'International Tables Vol C Tables 4.2.6.8 and 6.1.1.4'
Al Al 0.0645 0.0514 'International Tables Vol C Tables 4.2.6.8 and 6.1.1.4'
Si Si 0.0817 0.0704 'International Tables Vol C Tables 4.2.6.8 and 6.1.1.4'

loop_
_geom_angle_atom_site_label_1
_geom_angle_atom_site_label_2
_geom_angle_atom_site_label_3
_geom_angle
O1 Si1 C41 116.0(6)
O1 Si1 C30 114.1(4)
C41 Si1 C30 113.5(6)
O1 Si1 C32 114.4(4)
C41 Si1 C32 83.4(3)
C30 Si1 C32 111.8(5)
O1 Si1 C40 109.4(4)
C41 Si1 C40 110.7(9)
C30 Si1 C40 9.3(6)
C32 Si1 C40 120.9(5)
O1 Si1 C42 104.4(5)
C41 Si1 C42 109.2(6)
C30 Si1 C42 97.3(6)
C32 Si1 C42 26.1(5)
C40 Si1 C42 106.5(6)
O1 Si1 C31 104.0(4)
C41 Si1 C31 25.5(6)
C30 Si1 C31 102.3(6)
C32 Si1 C31 108.9(5)
C40 Si1 C31 96.3(8)
C42 Si1 C31 134.6(2)
O2 Al1 O1 109.80(6)
O2 Al1 N1 112.88(19)
O1 Al1 N1 111.65(19)
O2 Al1 N2 113.82(19)
O1 Al1 N2 111.86(19)
N1 Al1 N2 96.32(5)
Si1 O1 Al1 137.41(7)
C2 N1 C6 118.9(4)
C2 N1 Al1 122.2(3)
C6 N1 Al1 118.7(3)
C4 N2 C18 120.1(4)
C4 N2 Al1 124.1(3)
C18 N2 Al1 115.7(3)
C3 C2 N1 122.6(4)
C3 C2 C1 118.5(4)
N1 C2 C1 118.8(4)
C2 C3 C4 127.26(14)
N2 C4 C3 122.4(4)
N2 C4 C5 120.7(4)
C3 C4 C5 116.9(4)
C7 C6 C11 120.9(4)
C7 C6 N1 118.4(4)
C11 C6 N1 120.5(4)
C6 C7 C8 117.6(5)
C6 C7 C15 122.2(4)
C8 C7 C15 120.3(5)
C9 C8 C7 121.5(5)
C8 C9 C10 122.0(4)
C9 C10 C11 119.0(5)
C6 C11 C10 119.1(5)
C6 C11 C12 122.4(4)
C10 C11 C12 118.5(5)
C13 C12 C11 111.4(5)
C13 C12 C14 110.2(4)
C11 C12 C14 109.8(4)
C17 C15 C7 116.1(5)
C17 C15 C16 108.9(5)
C7 C15 C16 109.6(4)
C19 C18 C23 123.0(4)
C19 C18 N2 120.0(4)
C23 C18 N2 117.0(4)
C20 C19 C18 116.2(5)
C20 C19 C27 119.6(4)
C18 C19 C27 124.2(4)
C21 C20 C19 123.7(5)
C20 C21 C22 118.3(4)
C23 C22 C21 121.3(5)
C22 C23 C18 117.5(5)
C22 C23 C24 121.4(5)
C18 C23 C24 121.1(4)
C26 C24 C23 114.9(4)
C26 C24 C25 110.1(5)
C23 C24 C25 109.5(5)
C19 C27 C29 113.3(4)
C19 C27 C28 110.8(4)
C29 C27 C28 109.4(4)

loop_
_geom_bond_atom_site_label_1
_geom_bond_atom_site_label_2
_geom_bond_distance
Si1 O1 1.6110(11)
Si1 C41 1.683(15)
Si1 C30 1.780(9)
Si1 C32 1.808(9)
Si1 C40 1.944(10)
Si1 C42 1.980(14)
Si1 C31 1.982(11)
Al1 O2 1.7106(11)
Al1 O1 1.7116(11)
Al1 N1 1.868(4)
Al1 N2 1.899(4)
N1 C2 1.383(6)
N1 C6 1.439(6)
N2 C4 1.285(6)
N2 C18 1.459(6)
C1 C2 1.487(6)
C2 C3 1.357(7)
C3 C4 1.444(6)
C4 C5 1.525(6)
C6 C7 1.380(7)
C6 C11 1.402(7)
C7 C8 1.425(6)
C7 C15 1.535(7)
C8 C9 1.325(8)
C9 C10 1.373(8)
C10 C11 1.409(6)
C11 C12 1.550(7)
C12 C13 1.503(8)
C12 C14 1.571(6)
C15 C17 1.486(7)
C15 C16 1.586(8)
C18 C19 1.400(7)
C18 C23 1.432(6)
C19 C20 1.384(6)
C19 C27 1.487(7)
C20 C21 1.376(7)
C21 C22 1.430(7)
C22 C23 1.363(7)
C23 C24 1.507(7)
C24 C26 1.456(8)
C24 C25 1.561(7)
C27 C29 1.495(7)
C27 C28 1.559(7)

loop_
_geom_torsion_atom_site_label_1
_geom_torsion_atom_site_label_2
_geom_torsion_atom_site_label_3
_geom_torsion_atom_site_label_4
_geom_torsion
C41 Si1 O1 Al1 -48.3(8)
C30 Si1 O1 Al1 177.0(6)
C32 Si1 O1 Al1 46.3(7)
C40 Si1 O1 Al1 -174.4(6)
C42 Si1 O1 Al1 71.9(6)
C31 Si1 O1 Al1 -72.4(6)
O2 Al1 O1 Si1 0.6(5)
N1 Al1 O1 Si1 -125.4(4)
N2 Al1 O1 Si1 127.9(4)
O2 Al1 N1 C2 97.2(4)
O1 Al1 N1 C2 -138.5(3)
N2 Al1 N1 C2 -21.9(3)
O2 Al1 N1 C6 -79.6(4)
O1 Al1 N1 C6 44.6(4)
N2 Al1 N1 C6 161.2(4)
O2 Al1 N2 C4 -97.1(4)
O1 Al1 N2 C4 137.7(4)
N1 Al1 N2 C4 21.3(3)
O2 Al1 N2 C18 79.7(3)
O1 Al1 N2 C18 -45.5(4)
N1 Al1 N2 C18 -161.9(4)
C6 N1 C2 C3 -171.4(4)
Al1 N1 C2 C3 11.7(6)
C6 N1 C2 C1 6.5(6)
Al1 N1 C2 C1 -170.4(3)
N1 C2 C3 C4 7.5(4)
C1 C2 C3 C4 -170.3(5)
C18 N2 C4 C3 173.7(4)
Al1 N2 C4 C3 -9.6(6)
C18 N2 C4 C5 -6.9(6)
Al1 N2 C4 C5 169.7(3)
C2 C3 C4 N2 -8.8(4)
C2 C3 C4 C5 171.8(4)
C2 N1 C6 C7 97.9(5)
Al1 N1 C6 C7 -85.2(5)
C2 N1 C6 C11 -87.6(5)
Al1 N1 C6 C11 89.4(5)
C11 C6 C7 C8 1.0(7)
N1 C6 C7 C8 175.5(4)
C11 C6 C7 C15 -177.9(5)
N1 C6 C7 C15 -3.3(7)
C6 C7 C8 C9 -1.7(8)
C15 C7 C8 C9 177.2(5)
C7 C8 C9 C10 1.2(9)
C8 C9 C10 C11 0.0(8)
C7 C6 C11 C10 0.1(7)
N1 C6 C11 C10 -174.3(4)
C7 C6 C11 C12 179.3(5)
N1 C6 C11 C12 4.8(7)
C9 C10 C11 C6 -0.7(8)
C9 C10 C11 C12 -179.8(5)
C6 C11 C12 C13 -114.2(5)
C10 C11 C12 C13 65.0(6)
C6 C11 C12 C14 123.4(5)
C10 C11 C12 C14 -57.5(6)
C6 C7 C15 C17 144.4(5)
C8 C7 C15 C17 -34.4(7)
C6 C7 C15 C16 -91.7(6)
C8 C7 C15 C16 89.5(6)
C4 N2 C18 C19 86.1(6)
Al1 N2 C18 C19 -90.8(4)
C4 N2 C18 C23 -96.4(5)
Al1 N2 C18 C23 86.7(5)
C23 C18 C19 C20 0.5(7)
N2 C18 C19 C20 177.8(4)
C23 C18 C19 C27 179.4(5)
N2 C18 C19 C27 -3.3(7)
C18 C19 C20 C21 0.0(8)
C27 C19 C20 C21 -179.0(5)
C19 C20 C21 C22 -0.6(8)
C20 C21 C22 C23 0.8(8)
C21 C22 C23 C18 -0.4(8)
C21 C22 C23 C24 178.5(5)
C19 C18 C23 C22 -0.3(7)
N2 C18 C23 C22 -177.7(4)
C19 C18 C23 C24 -179.1(5)
N2 C18 C23 C24 3.5(7)
C22 C23 C24 C26 -88.7(6)
C18 C23 C24 C26 90.1(6)
C22 C23 C24 C25 35.8(7)
C18 C23 C24 C25 -145.5(5)
C20 C19 C27 C29 54.4(6)
C18 C19 C27 C29 -124.4(5)
C20 C19 C27 C28 -68.9(6)
C18 C19 C27 C28 112.2(5)
